data_4026142
loop_
_publ_author_name
'Xiao Liu'
'Yudao Ma'
'Wenzeng Duan'
'Fuyan He'
'Lei Zhao'
'Chun Song'

_publ_section_title
;
 Synthesis of Cyclophanes with Planar and Helical Chirality
;
_journal_name_full 'Journal of Organic Chemistry'
_journal_page_first 1953
_journal_page_last 1956
_journal_paper_doi 10.1021/jo102538y
_journal_volume 76
_journal_year 2011
_chemical_formula_sum 'C36 H32 N4'
_chemical_formula_weight 520.66
_chemical_name_systematic
; 
 ? 
;
_space_group_IT_number 4
_symmetry_cell_setting monoclinic
_symmetry_space_group_name_Hall 'P 2yb'
_symmetry_space_group_name_H-M 'P 1 21 1'
_atom_sites_solution_hydrogens geom
_atom_sites_solution_primary direct
_atom_sites_solution_secondary difmap
_audit_creation_method SHELXL-97
_cell_angle_alpha 90.00
_cell_angle_beta 94.498(2)
_cell_angle_gamma 90.00
_cell_formula_units_Z 2
_cell_length_a 7.1860(7)
_cell_length_b 14.0335(15)
_cell_length_c 13.2350(14)
_cell_measurement_temperature 273(2)
_cell_volume 1330.6(2)
_computing_structure_refinement 'SHELXL-97 (Sheldrick, 1997)'
_computing_structure_solution 'SHELXS-97 (Sheldrick, 1990)'
_diffrn_ambient_temperature 273(2)
_diffrn_measured_fraction_theta_full 0.988
_diffrn_measured_fraction_theta_max 0.988
_diffrn_radiation_monochromator graphite
_diffrn_radiation_source 'fine-focus sealed tube'
_diffrn_radiation_type MoK\a
_diffrn_radiation_wavelength 0.71073
_diffrn_reflns_av_R_equivalents 0.0334
_diffrn_reflns_av_sigmaI/netI 0.0699
_diffrn_reflns_limit_h_max 8
_diffrn_reflns_limit_h_min -8
_diffrn_reflns_limit_k_max 15
_diffrn_reflns_limit_k_min -17
_diffrn_reflns_limit_l_max 12
_diffrn_reflns_limit_l_min -16
_diffrn_reflns_number 7549
_diffrn_reflns_theta_full 26.69
_diffrn_reflns_theta_max 26.69
_diffrn_reflns_theta_min 1.54
_exptl_absorpt_coefficient_mu 0.077
_exptl_absorpt_correction_T_max 0.9923
_exptl_absorpt_correction_T_min 0.9885
_exptl_crystal_density_diffrn 1.300
_exptl_crystal_F_000 552
_exptl_crystal_size_max 0.15
_exptl_crystal_size_mid 0.10
_exptl_crystal_size_min 0.10
_refine_diff_density_max 0.287
_refine_diff_density_min -0.180
_refine_diff_density_rms 0.041
_refine_ls_abs_structure_details 'Flack H D (1983), Acta Cryst. A39, 876-881'
_refine_ls_abs_structure_Flack 1(3)
_refine_ls_extinction_method none
_refine_ls_goodness_of_fit_ref 1.026
_refine_ls_hydrogen_treatment mixed
_refine_ls_matrix_type full
_refine_ls_number_parameters 489
_refine_ls_number_reflns 5178
_refine_ls_number_restraints 1
_refine_ls_restrained_S_all 1.026
_refine_ls_R_factor_all 0.0704
_refine_ls_R_factor_gt 0.0491
_refine_ls_shift/su_max 0.124
_refine_ls_shift/su_mean 0.015
_refine_ls_structure_factor_coef Fsqd
_refine_ls_weighting_details 'calc w=1/[\s^2^(Fo^2^)+(0.0434P)^2^+0.0000P] where P=(Fo^2^+2Fc^2^)/3'
_refine_ls_weighting_scheme calc
_refine_ls_wR_factor_gt 0.0964
_refine_ls_wR_factor_ref 0.1093
_reflns_number_gt 3976
_reflns_number_total 5178
_reflns_threshold_expression >2sigma(I)
_cod_data_source_file jo102538y_si_001.cif
_cod_data_source_block test
_cod_original_sg_symbol_H-M 'P 21'
_cod_database_code 4026142

loop_
_symmetry_equiv_pos_as_xyz
'x, y, z'
'-x, y+1/2, -z'

loop_
_atom_site_label
_atom_site_type_symbol
_atom_site_fract_x
_atom_site_fract_y
_atom_site_fract_z
_atom_site_U_iso_or_equiv
_atom_site_adp_type
_atom_site_occupancy
_atom_site_symmetry_multiplicity
_atom_site_calc_flag
N2 N 1.0408(3) 0.18271(15) 0.63065(17) 0.0265(5) Uani 1 1 d
N1 N 1.0832(3) 0.29677(16) 0.86678(16) 0.0253(5) Uani 1 1 d
N3 N 0.5387(3) 0.15967(17) 0.68820(17) 0.0298(6) Uani 1 1 d
N4 N 0.5690(3) 0.35013(18) 0.86040(17) 0.0301(6) Uani 1 1 d
C20 C 0.5258(4) 0.2450(2) 0.7221(2) 0.0298(7) Uani 1 1 d
C21 C 0.5455(4) 0.1455(2) 0.5825(2) 0.0254(6) Uani 1 1 d
C37 C 1.0738(3) 0.1898(2) 0.7264(2) 0.0275(6) Uani 1 1 d
C1 C 1.0601(3) 0.39016(19) 0.90415(19) 0.0227(6) Uani 1 1 d
C13 C 0.6422(4) 0.4810(2) 1.1000(2) 0.0310(7) Uani 1 1 d
C29 C 1.0100(4) 0.0813(2) 0.4832(2) 0.0256(6) Uani 1 1 d
C34 C 0.9903(4) 0.09381(18) 0.5866(2) 0.0249(6) Uani 1 1 d
C15 C 0.6261(3) 0.3703(2) 0.9636(2) 0.0260(6) Uani 1 1 d
C2 C 0.9369(4) 0.45342(18) 0.8511(2) 0.0231(6) Uani 1 1 d
C14 C 0.5872(4) 0.4619(2) 0.9991(2) 0.0282(6) Uani 1 1 d
C8 C 1.1265(4) 0.41130(19) 1.0040(2) 0.0251(6) Uani 1 1 d
C38 C 1.0884(4) 0.2847(2) 0.7714(2) 0.0263(6) Uani 1 1 d
C26 C 0.4849(4) 0.0584(2) 0.5402(2) 0.0284(7) Uani 1 1 d
C16 C 0.7516(4) 0.3111(2) 1.0195(2) 0.0282(6) Uani 1 1 d
C7 C 1.0984(4) 0.5044(2) 1.0377(2) 0.0273(6) Uani 1 1 d
C19 C 0.5533(4) 0.2636(2) 0.8303(2) 0.0301(7) Uani 1 1 d
C12 C 0.7679(4) 0.4223(2) 1.1556(2) 0.0294(7) Uani 1 1 d
C25 C 0.4955(4) 0.0472(2) 0.4364(2) 0.0343(7) Uani 1 1 d
C22 C 0.6480(4) 0.2083(2) 0.5259(2) 0.0293(7) Uani 1 1 d
C33 C 0.8853(4) 0.0276(2) 0.6380(2) 0.0277(6) Uani 1 1 d
C6 C 0.9734(4) 0.5654(2) 0.9861(2) 0.0287(7) Uani 1 1 d
C30 C 0.9615(4) -0.0075(2) 0.4423(2) 0.0329(7) Uani 1 1 d
C24 C 0.5979(4) 0.1085(2) 0.3801(2) 0.0347(7) Uani 1 1 d
C11 C 0.8396(4) 0.3421(2) 1.1115(2) 0.0261(6) Uani 1 1 d
C3 C 0.8757(4) 0.5361(2) 0.8960(2) 0.0262(6) Uani 1 1 d
C31 C 0.8580(4) -0.0728(2) 0.4934(2) 0.0353(7) Uani 1 1 d
C23 C 0.6929(4) 0.1853(2) 0.4290(2) 0.0303(7) Uani 1 1 d
C9 C 1.1901(4) 0.3344(2) 1.0786(2) 0.0282(6) Uani 1 1 d
C28 C 1.0466(4) 0.1646(2) 0.4151(2) 0.0319(7) Uani 1 1 d
C32 C 0.8011(4) -0.0504(2) 0.5885(2) 0.0319(7) Uani 1 1 d
C10 C 1.0294(4) 0.3024(2) 1.1475(2) 0.0292(6) Uani 1 1 d
C17 C 0.5258(4) 0.5414(2) 0.9270(2) 0.0346(7) Uani 1 1 d
C18 C 0.6866(4) 0.5762(2) 0.8607(2) 0.0327(7) Uani 1 1 d
C36 C 0.4482(5) -0.0271(2) 0.6044(3) 0.0387(8) Uani 1 1 d
C27 C 0.8654(5) 0.2268(3) 0.3868(3) 0.0404(8) Uani 1 1 d
C35 C 0.6254(5) -0.0923(3) 0.6266(3) 0.0429(8) Uani 1 1 d
H16 H 0.798(4) 0.256(2) 0.986(2) 0.050(10) Uiso 1 1 d
H12 H 0.823(4) 0.4439(19) 1.220(2) 0.028(7) Uiso 1 1 d
H13 H 0.609(4) 0.540(2) 1.130(2) 0.041(9) Uiso 1 1 d
H7 H 1.146(4) 0.522(2) 1.104(2) 0.030(8) Uiso 1 1 d
H33 H 0.844(4) 0.0447(18) 0.703(2) 0.023(7) Uiso 1 1 d
H6 H 0.941(3) 0.6242(19) 1.0238(19) 0.022(7) Uiso 1 1 d
H37 H 1.077(4) 0.136(2) 0.776(2) 0.028(8) Uiso 1 1 d
H31 H 0.784(3) -0.136(2) 0.458(2) 0.028(7) Uiso 1 1 d
H10B H 1.062(4) 0.325(2) 1.218(2) 0.031(8) Uiso 1 1 d
H10A H 1.031(3) 0.229(2) 1.143(2) 0.030(8) Uiso 1 1 d
H30 H 0.981(4) -0.0155(19) 0.369(2) 0.029(7) Uiso 1 1 d
H27A H 0.885(4) 0.293(3) 0.412(2) 0.049(10) Uiso 1 1 d
H22 H 0.702(4) 0.258(2) 0.564(2) 0.029(8) Uiso 1 1 d
H27B H 0.840(4) 0.227(2) 0.313(3) 0.055(11) Uiso 1 1 d
H2 H 0.868(4) 0.4302(19) 0.790(2) 0.028(7) Uiso 1 1 d
H36B H 0.346(4) -0.065(2) 0.575(2) 0.036(8) Uiso 1 1 d
H36A H 0.404(5) -0.012(2) 0.666(3) 0.054(10) Uiso 1 1 d
H24 H 0.654(4) 0.090(2) 0.293(2) 0.034(8) Uiso 1 1 d
H20 H 0.513(3) 0.305(2) 0.675(2) 0.026(7) Uiso 1 1 d
H9A H 1.291(4) 0.356(2) 1.123(2) 0.039(9) Uiso 1 1 d
H9B H 1.234(4) 0.278(2) 1.044(2) 0.026(7) Uiso 1 1 d
H25 H 0.438(4) -0.016(2) 0.409(2) 0.036(8) Uiso 1 1 d
H18B H 0.653(4) 0.552(2) 0.787(3) 0.047(9) Uiso 1 1 d
H17B H 0.414(4) 0.529(2) 0.880(2) 0.030(8) Uiso 1 1 d
H18A H 0.681(4) 0.652(2) 0.860(2) 0.045(9) Uiso 1 1 d
H17A H 0.497(5) 0.603(3) 0.969(3) 0.060(11) Uiso 1 1 d
H28A H 1.153(4) 0.207(2) 0.449(2) 0.034(8) Uiso 1 1 d
H38 H 1.095(4) 0.3360(19) 0.724(2) 0.026(7) Uiso 1 1 d
H19 H 0.571(4) 0.207(2) 0.877(2) 0.035(8) Uiso 1 1 d
H35B H 0.597(5) -0.158(3) 0.595(3) 0.079(13) Uiso 1 1 d
H35A H 0.636(5) -0.096(2) 0.701(3) 0.064(11) Uiso 1 1 d
H28B H 1.089(5) 0.145(2) 0.358(3) 0.052(10) Uiso 1 1 d

loop_
_atom_site_aniso_label
_atom_site_aniso_U_11
_atom_site_aniso_U_22
_atom_site_aniso_U_33
_atom_site_aniso_U_23
_atom_site_aniso_U_13
_atom_site_aniso_U_12
N2 0.0268(12) 0.0290(13) 0.0242(12) -0.0039(11) 0.0045(10) 0.0020(10)
N1 0.0227(12) 0.0284(14) 0.0249(12) 0.0014(11) 0.0032(9) -0.0002(10)
N3 0.0265(12) 0.0359(15) 0.0268(13) -0.0009(11) 0.0010(10) -0.0070(11)
N4 0.0231(12) 0.0403(16) 0.0269(13) -0.0030(11) 0.0021(10) -0.0010(11)
C20 0.0256(15) 0.0335(18) 0.0300(17) -0.0013(14) 0.0009(12) -0.0031(12)
C21 0.0219(14) 0.0296(16) 0.0246(14) 0.0012(12) 0.0016(11) 0.0026(11)
C37 0.0232(14) 0.0323(17) 0.0269(15) -0.0002(14) 0.0009(11) 0.0016(12)
C1 0.0212(13) 0.0269(15) 0.0206(14) -0.0007(12) 0.0064(11) -0.0059(11)
C13 0.0290(15) 0.0327(17) 0.0326(17) -0.0056(14) 0.0098(13) 0.0019(13)
C29 0.0213(13) 0.0263(15) 0.0294(16) -0.0067(13) 0.0044(11) -0.0003(11)
C34 0.0221(13) 0.0241(15) 0.0281(15) 0.0003(12) -0.0011(11) 0.0039(11)
C15 0.0201(13) 0.0319(16) 0.0268(15) -0.0024(13) 0.0063(11) -0.0046(12)
C2 0.0230(14) 0.0266(15) 0.0197(14) 0.0004(12) 0.0013(11) -0.0049(11)
C14 0.0216(14) 0.0335(16) 0.0304(16) -0.0002(14) 0.0080(12) -0.0015(11)
C8 0.0218(13) 0.0336(17) 0.0204(14) 0.0010(13) 0.0048(11) -0.0024(11)
C38 0.0269(15) 0.0290(16) 0.0234(15) -0.0020(13) 0.0039(12) 0.0003(12)
C26 0.0200(14) 0.0345(18) 0.0312(16) -0.0020(13) 0.0040(12) -0.0026(12)
C16 0.0266(14) 0.0294(17) 0.0299(15) -0.0010(13) 0.0103(12) -0.0066(12)
C7 0.0248(14) 0.0369(17) 0.0202(14) -0.0050(13) 0.0024(12) -0.0095(12)
C19 0.0236(15) 0.0377(18) 0.0292(16) -0.0021(14) 0.0024(12) -0.0042(12)
C12 0.0318(16) 0.0340(16) 0.0234(15) -0.0033(13) 0.0081(13) -0.0049(13)
C25 0.0279(16) 0.041(2) 0.0328(17) -0.0062(15) -0.0021(13) -0.0015(14)
C22 0.0286(15) 0.0281(17) 0.0304(16) 0.0043(14) -0.0033(12) 0.0027(12)
C33 0.0269(15) 0.0321(16) 0.0241(15) 0.0041(13) 0.0011(12) 0.0031(12)
C6 0.0280(15) 0.0291(17) 0.0296(16) -0.0030(13) 0.0064(12) -0.0021(12)
C30 0.0353(17) 0.0344(18) 0.0292(17) -0.0079(14) 0.0039(14) 0.0030(14)
C24 0.0273(15) 0.049(2) 0.0273(15) 0.0061(15) -0.0026(12) -0.0009(13)
C11 0.0279(14) 0.0287(15) 0.0225(14) 0.0043(12) 0.0068(12) -0.0046(12)
C3 0.0278(14) 0.0256(15) 0.0260(14) 0.0040(12) 0.0075(12) -0.0036(11)
C31 0.0358(16) 0.0282(16) 0.0407(19) -0.0044(14) -0.0049(13) -0.0005(13)
C23 0.0269(14) 0.0334(17) 0.0301(16) 0.0081(13) -0.0007(12) 0.0033(13)
C9 0.0260(15) 0.0364(17) 0.0223(15) -0.0011(13) 0.0025(12) -0.0011(13)
C28 0.0341(16) 0.0385(18) 0.0247(16) -0.0015(14) 0.0129(13) -0.0021(14)
C32 0.0353(16) 0.0268(16) 0.0325(17) 0.0094(13) -0.0043(13) -0.0003(12)
C10 0.0315(16) 0.0336(18) 0.0226(15) -0.0003(13) 0.0019(12) -0.0027(13)
C17 0.0292(16) 0.0383(19) 0.0362(18) -0.0005(15) 0.0020(14) 0.0074(14)
C18 0.0330(16) 0.0302(17) 0.0348(18) 0.0043(14) 0.0028(13) 0.0005(13)
C36 0.0433(19) 0.040(2) 0.0339(19) -0.0036(15) 0.0080(15) -0.0150(15)
C27 0.045(2) 0.044(2) 0.034(2) 0.0101(16) 0.0103(15) -0.0038(16)
C35 0.0433(19) 0.038(2) 0.046(2) 0.0137(17) -0.0054(16) -0.0128(15)

loop_
_atom_type_symbol
_atom_type_description
_atom_type_scat_dispersion_real
_atom_type_scat_dispersion_imag
_atom_type_scat_source
C C 0.0033 0.0016 'International Tables Vol C Tables 4.2.6.8 and 6.1.1.4'
H H 0.0000 0.0000 'International Tables Vol C Tables 4.2.6.8 and 6.1.1.4'
N N 0.0061 0.0033 'International Tables Vol C Tables 4.2.6.8 and 6.1.1.4'

loop_
_geom_angle_atom_site_label_1
_geom_angle_atom_site_label_2
_geom_angle_atom_site_label_3
_geom_angle
C37 N2 C34 120.1(2)
C38 N1 C1 118.8(2)
C20 N3 C21 118.9(2)
C19 N4 C15 120.0(3)
N3 C20 C19 120.2(3)
C26 C21 C22 119.6(3)
C26 C21 N3 118.9(2)
C22 C21 N3 120.0(3)
N2 C37 C38 118.6(3)
C8 C1 C2 119.5(2)
C8 C1 N1 119.0(2)
C2 C1 N1 119.9(2)
C14 C13 C12 121.2(3)
C30 C29 C34 116.8(3)
C30 C29 C28 120.7(3)
C34 C29 C28 121.5(2)
C29 C34 C33 119.3(2)
C29 C34 N2 118.2(2)
C33 C34 N2 121.0(2)
C16 C15 C14 120.3(3)
C16 C15 N4 121.1(3)
C14 C15 N4 117.0(3)
C3 C2 C1 121.5(2)
C13 C14 C15 116.8(3)
C13 C14 C17 120.8(3)
C15 C14 C17 121.3(3)
C7 C8 C1 116.8(3)
C7 C8 C9 120.2(2)
C1 C8 C9 121.9(2)
N1 C38 C37 121.2(3)
C25 C26 C21 117.1(3)
C25 C26 C36 119.5(3)
C21 C26 C36 122.2(3)
C15 C16 C11 120.4(3)
C6 C7 C8 121.7(3)
N4 C19 C20 118.6(3)
C11 C12 C13 120.4(3)
C24 C25 C26 122.2(3)
C23 C22 C21 121.3(3)
C32 C33 C34 121.6(3)
C7 C6 C3 120.2(3)
C31 C30 C29 122.0(3)
C25 C24 C23 119.2(3)
C12 C11 C16 117.6(3)
C12 C11 C10 121.4(3)
C16 C11 C10 119.6(3)
C2 C3 C6 117.1(3)
C2 C3 C18 119.1(3)
C6 C3 C18 122.3(3)
C30 C31 C32 119.9(3)
C22 C23 C24 117.7(3)
C22 C23 C27 120.5(3)
C24 C23 C27 120.5(3)
C8 C9 C10 112.4(2)
C29 C28 C27 112.8(2)
C33 C32 C31 117.1(3)
C33 C32 C35 119.5(3)
C31 C32 C35 121.7(3)
C11 C10 C9 113.0(2)
C14 C17 C18 112.8(2)
C3 C18 C17 113.0(2)
C26 C36 C35 113.2(3)
C23 C27 C28 112.4(3)
C32 C35 C36 113.3(3)

loop_
_geom_bond_atom_site_label_1
_geom_bond_atom_site_label_2
_geom_bond_distance
N2 C37 1.274(3)
N2 C34 1.412(3)
N1 C38 1.278(3)
N1 C1 1.415(3)
N3 C20 1.285(4)
N3 C21 1.417(3)
N4 C19 1.280(4)
N4 C15 1.423(3)
C20 C19 1.454(4)
C21 C26 1.400(4)
C21 C22 1.403(4)
C37 C38 1.459(4)
C1 C8 1.402(4)
C1 C2 1.403(4)
C13 C14 1.389(4)
C13 C12 1.390(4)
C29 C30 1.392(4)
C29 C34 1.398(4)
C29 C28 1.512(4)
C34 C33 1.405(4)
C15 C16 1.396(4)
C15 C14 1.404(4)
C2 C3 1.390(4)
C14 C17 1.512(4)
C8 C7 1.401(4)
C8 C9 1.508(4)
C26 C25 1.391(4)
C26 C36 1.506(4)
C16 C11 1.397(4)
C7 C6 1.381(4)
C12 C11 1.385(4)
C25 C24 1.386(4)
C22 C23 1.384(4)
C33 C32 1.390(4)
C6 C3 1.398(4)
C30 C31 1.389(4)
C24 C23 1.406(4)
C11 C10 1.516(4)
C3 C18 1.511(4)
C31 C32 1.391(4)
C23 C27 1.515(4)
C9 C10 1.591(4)
C28 C27 1.587(4)
C32 C35 1.514(4)
C17 C18 1.583(4)
C36 C35 1.577(5)

loop_
_cod_related_entry_id
_cod_related_entry_database
_cod_related_entry_code
1 ChemSpider 30659356
